data_4516545
loop_
_publ_author_name
'White, Nicholas G.'
'MacLachlan, Mark J.'

_publ_section_title
;
 Anion and Cation Effects on Anion-Templated Assembly of
 Tetrahydroxytriptycene
;
_journal_issue 11
_journal_name_full 'Crystal Growth &amp; Design'
_journal_page_first 5629
_journal_paper_doi 10.1021/acs.cgd.5b01342
_journal_volume 15
_journal_year 2015
_chemical_absolute_configuration ad
_chemical_compound_source synthesized
_chemical_formula_moiety 'C22 H16 O4'
_chemical_formula_sum 'C22 H16 O4'
_chemical_formula_weight 344.37
_space_group_IT_number 78
_space_group_name_Hall 'P 4cw'
_space_group_name_H-M_alt 'P 43'
_symmetry_cell_setting tetragonal
_symmetry_space_group_name_Hall 'P 4cw'
_symmetry_space_group_name_H-M 'P 43'
_atom_sites_solution_hydrogens difmap
_atom_sites_solution_primary other
_cell_angle_alpha 90
_cell_angle_beta 90
_cell_angle_gamma 90
_cell_formula_units_Z 4
_cell_length_a 12.0690(7)
_cell_length_b 12.0690(7)
_cell_length_c 10.8286(6)
_cell_measurement_reflns_used 3227
_cell_measurement_temperature 90
_cell_measurement_theta_max 27.38
_cell_measurement_theta_min 2.39
_cell_volume 1577.30(16)
_computing_cell_refinement 'Apex2, (Bruker, 2007)'
_computing_data_collection 'Apex2, (Bruker, 2007)'
_computing_data_reduction 'Apex2, (Bruker, 2007)'
_computing_publication_material 'CRYSTALS (Betteridge et al., 2003)'
_computing_structure_refinement 'CRYSTALS (Betteridge et al., 2003)'
_computing_structure_solution 'Superflip (Palatinus & Chapuis, 2007)'
_diffrn_ambient_temperature 90
_diffrn_measured_fraction_theta_full 0.999
_diffrn_measured_fraction_theta_max 0.999
_diffrn_measurement_device Serial
_diffrn_measurement_device_type 'Bruker Apex Duo'
_diffrn_measurement_method \w/2\q
_diffrn_radiation_monochromator graphite
_diffrn_radiation_type 'Mo K\a'
_diffrn_radiation_wavelength 0.71073
_diffrn_reflns_av_R_equivalents 0.019
_diffrn_reflns_limit_h_max 15
_diffrn_reflns_limit_h_min -15
_diffrn_reflns_limit_k_max 15
_diffrn_reflns_limit_k_min -13
_diffrn_reflns_limit_l_max 10
_diffrn_reflns_limit_l_min -14
_diffrn_reflns_number 7039
_diffrn_reflns_theta_full 27.459
_diffrn_reflns_theta_max 27.459
_diffrn_reflns_theta_min 2.387
_diffrn_standards_decay_% 0
_diffrn_standards_interval_count 0
_diffrn_standards_interval_time 0
_diffrn_standards_number 0
_exptl_absorpt_coefficient_mu 0.100
_exptl_absorpt_correction_T_max 1.00
_exptl_absorpt_correction_T_min 0.909
_exptl_absorpt_correction_type multi-scan
_exptl_absorpt_process_details 'Apex2, (Bruker, 2007)'
_exptl_crystal_colour black
_exptl_crystal_density_diffrn 1.450
_exptl_crystal_density_method 'not measured'
_exptl_crystal_description rod
_exptl_crystal_F_000 720
_exptl_crystal_size_max 0.42
_exptl_crystal_size_mid 0.10
_exptl_crystal_size_min 0.09
_refine_diff_density_max 0.55
_refine_diff_density_min -0.21
_refine_ls_abs_structure_details 'Flack (1983), 1175 Friedel-pairs'
_refine_ls_abs_structure_Flack 0.2(12)
_refine_ls_extinction_method None
_refine_ls_goodness_of_fit_ref 0.9162
_refine_ls_hydrogen_treatment constr
_refine_ls_matrix_type full
_refine_ls_number_parameters 236
_refine_ls_number_reflns 3059
_refine_ls_number_restraints 1
_refine_ls_R_factor_all 0.0441
_refine_ls_R_factor_gt 0.0402
_refine_ls_shift/su_max 0.0002251
_refine_ls_shift/su_mean 0.0000279
_refine_ls_structure_factor_coef Fsqd
_refine_ls_weighting_details
;
 Method, part 1, Chebychev polynomial, (Watkin, 1994, Prince, 1982) 
 [weight] = 1.0/[A~0~*T~0~(x)+A~1~*T~1~(x) ... +A~n-1~]*T~n-1~(x)] 
 where A~i~ are the Chebychev coefficients listed below and x= Fcalc/Fmax 
 Method = Robust Weighting (Prince, 1982) 
 W = [weight] * [1-(deltaF/6*sigmaF)^2^]^2^ 
 A~i~ are: 
 6.45 10.1 5.31 1.88 0.348 
;
_refine_ls_weighting_scheme calc
_refine_ls_wR_factor_all 0.1090
_refine_ls_wR_factor_gt 0.1038
_refine_ls_wR_factor_ref 0.1090
_reflns_limit_h_max 11
_reflns_limit_h_min -10
_reflns_limit_k_max 15
_reflns_limit_k_min 0
_reflns_limit_l_max 10
_reflns_limit_l_min -14
_reflns_number_gt 2783
_reflns_number_total 3071
_reflns_threshold_expression I>2.0\s(I)
_oxford_diffrn_Wilson_B_factor 1.96
_oxford_diffrn_Wilson_scale 40.03
_oxford_refine_ls_r_factor_ref 0.0441
_oxford_refine_ls_scale 0.2329(2)
_oxford_reflns_number_all 3059
_oxford_reflns_threshold_expression_ref I>-3.0\s(I)
_cod_data_source_file cg5b01342_si_002.cif
_cod_data_source_block 2
_cod_depositor_comments
;
The following automatic conversions were performed:

data item '_atom_sites_solution_primary' value 'Other' was changed to
'other' in accordance with the
/home/saulius/struct/COD-crude-data/automatic-downloads/DataCite-retrospective/ACS/depositions/lib/dictionaries/cif_core.dic
dictionary named 'cif_core.dic' version 2.4.2 last updated on
2011-04-26.

Automatic conversion script
Id: cif_fix_values 6909 2019-04-08 15:41:33Z antanas 
;
_cod_original_sg_symbol_H-M 'P 43 '
_cod_database_code 4516545

loop_
_symmetry_equiv_pos_as_xyz
x,y,z
-y,x,z+3/4
y,-x,z+1/4
-x,-y,z+1/2

loop_
_atom_site_label
_atom_site_type_symbol
_atom_site_fract_x
_atom_site_fract_y
_atom_site_fract_z
_atom_site_U_iso_or_equiv
_atom_site_occupancy
_atom_site_adp_type
_atom_site_refinement_flags_posn
C1 C 0.80922(16) 0.19895(15) 0.1949(2) 0.0158 1.0000 Uani .
C2 C 0.90715(15) 0.17289(15) 0.2601(2) 0.0169 1.0000 Uani .
C3 C 0.90843(15) 0.17927(15) 0.3884(2) 0.0165 1.0000 Uani .
C4 C 0.81359(15) 0.20896(15) 0.4521(2) 0.0151 1.0000 Uani .
C5 C 0.71608(14) 0.23518(14) 0.3871(2) 0.0145 1.0000 Uani .
C6 C 0.71437(15) 0.22971(15) 0.2594(2) 0.0159 1.0000 Uani .
C7 C 0.6732(2) 0.55253(17) 0.6291(2) 0.0255 1.0000 Uani .
C8 C 0.7820(2) 0.52282(17) 0.6943(2) 0.0253 1.0000 Uani .
C9 C 0.82362(18) 0.41039(17) 0.6832(2) 0.0224 1.0000 Uani .
C10 C 0.76844(16) 0.33626(16) 0.6140(2) 0.0177 1.0000 Uani .
C11 C 0.66650(16) 0.36593(16) 0.5454(2) 0.0179 1.0000 Uani .
C12 C 0.62209(18) 0.46779(17) 0.5517(2) 0.0230 1.0000 Uani .
C13 C 0.50317(18) 0.03728(17) 0.6769(2) 0.0244 1.0000 Uani .
C14 C 0.5997(2) 0.00728(17) 0.7378(2) 0.0268 1.0000 Uani .
C15 C 0.69956(18) 0.06295(17) 0.7142(2) 0.0218 1.0000 Uani .
C16 C 0.70098(16) 0.14761(16) 0.6276(2) 0.0172 1.0000 Uani .
C17 C 0.60356(16) 0.17638(15) 0.5640(2) 0.0172 1.0000 Uani .
C18 C 0.50468(17) 0.12222(18) 0.5893(2) 0.0219 1.0000 Uani .
C19 C 0.61882(16) 0.26990(16) 0.4695(2) 0.0170 1.0000 Uani .
C20 C 0.51467(16) 0.29914(18) 0.3991(2) 0.0225 1.0000 Uani .
C21 C 0.80382(15) 0.21623(16) 0.5925(2) 0.0158 1.0000 Uani .
C22 C 0.90783(16) 0.18344(18) 0.6616(2) 0.0214 1.0000 Uani .
O1 O 0.81282(12) 0.19057(12) 0.06899(16) 0.0215 1.0000 Uani .
O2 O 0.99570(12) 0.13641(14) 0.19283(16) 0.0248 1.0000 Uani .
O7 O 0.63235(17) 0.64377(14) 0.6458(2) 0.0392 1.0000 Uani .
O8 O 0.83043(17) 0.59459(14) 0.75407(19) 0.0369 1.0000 Uani .
H31 H 0.9729 0.1623 0.4327 0.0189 1.0000 Uiso R
H61 H 0.6470 0.2463 0.2146 0.0192 1.0000 Uiso R
H91 H 0.8912 0.3919 0.7246 0.0280 1.0000 Uiso R
H121 H 0.5560 0.4810 0.5055 0.0297 1.0000 Uiso R
H131 H 0.4277 -0.0035 0.6964 0.0238 1.0000 Uiso R
H141 H 0.5991 -0.0590 0.7990 0.0271 1.0000 Uiso R
H151 H 0.7650 0.0439 0.7564 0.0268 1.0000 Uiso R
H181 H 0.4378 0.1406 0.5504 0.0274 1.0000 Uiso R
H203 H 0.4599 0.3218 0.4563 0.0333 1.0000 Uiso R
H201 H 0.5318 0.3600 0.3451 0.0338 1.0000 Uiso R
H202 H 0.4894 0.2324 0.3531 0.0342 1.0000 Uiso R
H221 H 0.8974 0.1902 0.7498 0.0333 1.0000 Uiso R
H223 H 0.9680 0.2315 0.6335 0.0323 1.0000 Uiso R
H222 H 0.9280 0.1091 0.6455 0.0333 1.0000 Uiso R
H21 H 1.0515 0.1490 0.2368 0.0369 1.0000 Uiso R
H11 H 0.7478 0.2017 0.0422 0.0333 1.0000 Uiso R

loop_
_atom_site_aniso_label
_atom_site_aniso_U_11
_atom_site_aniso_U_22
_atom_site_aniso_U_33
_atom_site_aniso_U_23
_atom_site_aniso_U_13
_atom_site_aniso_U_12
C1 0.0200(9) 0.0136(8) 0.0136(10) -0.0025(7) -0.0005(7) -0.0019(6)
C2 0.0155(8) 0.0166(8) 0.0187(11) -0.0028(8) 0.0010(7) -0.0017(6)
C3 0.0146(8) 0.0168(8) 0.0183(10) -0.0009(7) -0.0020(8) -0.0003(6)
C4 0.0173(8) 0.0138(8) 0.0143(10) -0.0002(7) -0.0024(7) -0.0001(6)
C5 0.0134(8) 0.0126(8) 0.0177(10) 0.0001(7) -0.0002(7) 0.0016(6)
C6 0.0151(8) 0.0167(8) 0.0159(10) -0.0005(7) -0.0031(7) 0.0007(7)
C7 0.0394(12) 0.0185(9) 0.0187(11) 0.0021(8) 0.0140(9) 0.0043(8)
C8 0.0392(12) 0.0191(10) 0.0176(11) -0.0025(8) 0.0088(9) -0.0040(8)
C9 0.0273(10) 0.0221(9) 0.0179(11) -0.0011(8) 0.0021(8) -0.0010(8)
C10 0.0190(9) 0.0204(9) 0.0137(10) 0.0002(7) 0.0044(7) 0.0022(7)
C11 0.0201(9) 0.0190(9) 0.0146(10) 0.0025(7) 0.0051(7) 0.0026(7)
C12 0.0265(10) 0.0231(10) 0.0195(12) 0.0041(8) 0.0082(8) 0.0052(8)
C13 0.0259(10) 0.0208(10) 0.0266(13) -0.0021(8) 0.0067(9) -0.0036(8)
C14 0.0350(12) 0.0187(9) 0.0266(13) 0.0030(9) 0.0051(9) 0.0004(8)
C15 0.0260(10) 0.0206(9) 0.0189(11) 0.0011(8) -0.0004(8) 0.0033(7)
C16 0.0189(9) 0.0163(8) 0.0163(10) -0.0030(7) 0.0039(8) 0.0023(7)
C17 0.0201(9) 0.0162(8) 0.0153(10) -0.0009(8) 0.0030(8) 0.0021(6)
C18 0.0191(9) 0.0245(10) 0.0222(11) -0.0033(8) 0.0022(8) 0.0019(7)
C19 0.0165(9) 0.0189(9) 0.0157(10) 0.0005(8) 0.0010(8) 0.0030(6)
C20 0.0145(8) 0.0292(10) 0.0237(12) 0.0060(9) 0.0010(8) 0.0065(7)
C21 0.0159(8) 0.0173(8) 0.0141(10) -0.0014(7) -0.0002(7) 0.0026(6)
C22 0.0208(9) 0.0259(10) 0.0173(11) -0.0007(8) -0.0049(8) 0.0037(7)
O1 0.0207(7) 0.0272(7) 0.0165(8) -0.0013(6) -0.0015(6) 0.0006(5)
O2 0.0188(7) 0.0361(8) 0.0194(8) -0.0018(7) 0.0008(6) 0.0023(6)
O7 0.0590(12) 0.0204(8) 0.0383(12) 0.0000(7) 0.0172(10) 0.0083(7)
O8 0.0564(11) 0.0254(8) 0.0288(10) -0.0090(7) 0.0039(8) -0.0024(7)

loop_
_atom_type_symbol
_atom_type_scat_dispersion_real
_atom_type_scat_dispersion_imag
_atom_type_scat_Cromer_Mann_a1
_atom_type_scat_Cromer_Mann_b1
_atom_type_scat_Cromer_Mann_a2
_atom_type_scat_Cromer_Mann_b2
_atom_type_scat_Cromer_Mann_a3
_atom_type_scat_Cromer_Mann_b3
_atom_type_scat_Cromer_Mann_a4
_atom_type_scat_Cromer_Mann_b4
_atom_type_scat_Cromer_Mann_c
_atom_type_scat_source
C 0.0033 0.0016 2.3100 20.8439 1.0200 10.2075 1.5886 0.5687 0.8650 51.6512 0.2156 'International Tables Vol C 4.2.6.8 and 6.1.1.4'
H 0.0000 0.0000 0.4930 10.5109 0.3229 26.1257 0.1402 3.1424 0.0408 57.7998 0.0030 'International Tables Vol C 4.2.6.8 and 6.1.1.4'
N 0.0061 0.0033 12.2126 0.0057 3.1322 9.8933 2.0125 28.9975 1.1663 0.5826 -11.5290 'International Tables Vol C 4.2.6.8 and 6.1.1.4'
O 0.0106 0.0060 3.0485 13.2771 2.2868 5.7011 1.5463 0.3239 0.8670 32.9089 0.2508 'International Tables Vol C 4.2.6.8 and 6.1.1.4'
Br -0.2901 2.4595 17.1789 2.1723 5.2358 16.5796 5.6377 0.2609 3.9851 41.4328 2.9557 'International Tables Vol C 4.2.6.8 and 6.1.1.4'

loop_
_geom_angle_atom_site_label_1
_geom_angle_atom_site_label_2
_geom_angle_atom_site_label_3
_geom_angle
_geom_angle_publ_flag
C2 C1 C6 119.83(19) yes
C2 C1 O1 117.06(17) yes
C6 C1 O1 123.10(17) yes
C1 C2 C3 119.72(18) yes
C1 C2 O2 117.40(18) yes
C3 C2 O2 122.78(18) yes
C2 C3 C4 120.17(18) yes
C2 C3 H31 120.5 no
C4 C3 H31 119.3 no
C3 C4 C5 120.09(19) yes
C3 C4 C21 125.07(17) yes
C5 C4 C21 114.84(16) yes
C4 C5 C6 120.06(17) yes
C4 C5 C19 114.27(17) yes
C6 C5 C19 125.66(17) yes
C1 C6 C5 120.11(17) yes
C1 C6 H61 119.6 no
C5 C6 H61 120.2 no
C8 C7 C12 117.56(17) yes
C8 C7 O7 119.3(2) yes
C12 C7 O7 123.1(2) yes
C7 C8 C9 118.50(19) yes
C7 C8 O8 119.0(2) yes
C9 C8 O8 122.5(2) yes
C8 C9 C10 119.8(2) yes
C8 C9 H91 118.4 no
C10 C9 H91 121.9 no
C9 C10 C11 122.03(18) yes
C9 C10 C21 125.28(18) yes
C11 C10 C21 112.65(17) yes
C10 C11 C12 121.9(2) yes
C10 C11 C19 113.44(16) yes
C12 C11 C19 124.7(2) yes
C7 C12 C11 120.1(2) yes
C7 C12 H121 122.5 no
C11 C12 H121 117.4 no
C14 C13 C18 120.23(19) yes
C14 C13 H131 120.5 no
C18 C13 H131 119.3 no
C13 C14 C15 120.6(2) yes
C13 C14 H141 119.9 no
C15 C14 H141 119.5 no
C14 C15 C16 119.1(2) yes
C14 C15 H151 121.0 no
C16 C15 H151 119.9 no
C15 C16 C17 120.17(18) yes
C15 C16 C21 124.97(18) yes
C17 C16 C21 114.87(17) yes
C16 C17 C18 120.41(19) yes
C16 C17 C19 114.06(16) yes
C18 C17 C19 125.53(18) yes
C13 C18 C17 119.4(2) yes
C13 C18 H181 117.9 no
C17 C18 H181 122.7 no
C17 C19 C11 104.10(16) yes
C17 C19 C5 106.20(15) yes
C11 C19 C5 103.38(15) yes
C17 C19 C20 114.10(17) yes
C11 C19 C20 113.96(17) yes
C5 C19 C20 113.99(17) yes
C19 C20 H203 108.5 no
C19 C20 H201 107.8 no
H203 C20 H201 109.1 no
C19 C20 H202 108.6 no
H203 C20 H202 110.4 no
H201 C20 H202 112.3 no
C16 C21 C10 104.30(15) yes
C16 C21 C4 106.08(16) yes
C10 C21 C4 103.16(16) yes
C16 C21 C22 113.93(17) yes
C10 C21 C22 113.84(17) yes
C4 C21 C22 114.40(16) yes
C21 C22 H221 111.0 no
C21 C22 H223 107.8 no
H221 C22 H223 110.8 no
C21 C22 H222 111.7 no
H221 C22 H222 107.2 no
H223 C22 H222 108.3 no
C1 O1 H11 107.5 no
C2 O2 H21 105.5 no

loop_
_geom_bond_atom_site_label_1
_geom_bond_atom_site_label_2
_geom_bond_distance
_geom_bond_publ_flag
C1 C2 1.412(3) yes
C1 C6 1.391(3) yes
C1 O1 1.368(3) yes
C2 C3 1.392(3) yes
C2 O2 1.366(2) yes
C3 C4 1.383(3) yes
C3 H31 0.937 no
C4 C5 1.407(3) yes
C4 C21 1.528(3) yes
C5 C6 1.385(3) yes
C5 C19 1.533(3) yes
C6 H61 0.968 no
C7 C8 1.533(4) yes
C7 C12 1.459(3) yes
C7 O7 1.220(3) yes
C8 C9 1.452(3) yes
C8 O8 1.230(3) yes
C9 C10 1.344(3) yes
C9 H91 0.957 no
C10 C11 1.481(3) yes
C10 C21 1.528(3) yes
C11 C12 1.343(3) yes
C11 C19 1.533(3) yes
C12 H121 0.956 no
C13 C14 1.387(3) yes
C13 C18 1.397(3) yes
C13 H131 1.057 no
C14 C15 1.403(3) yes
C14 H141 1.038 no
C15 C16 1.387(3) yes
C15 H151 0.941 no
C16 C17 1.406(3) yes
C16 C21 1.540(3) yes
C17 C18 1.388(3) yes
C17 C19 1.535(3) yes
C18 H181 0.937 no
C19 C20 1.512(3) yes
C20 H203 0.947 no
C20 H201 0.961 no
C20 H202 0.994 no
C21 C22 1.514(3) yes
C22 H221 0.966 no
C22 H223 0.978 no
C22 H222 0.946 no
O1 H11 0.847 no
O2 H21 0.838 no

loop_
_geom_hbond_atom_site_label_D
_geom_hbond_atom_site_label_H
_geom_hbond_atom_site_label_A
_geom_hbond_site_symmetry_A
_geom_hbond_angle_DHA
_geom_hbond_distance_DH
_geom_hbond_distance_HA
_geom_hbond_distance_DA
_geom_hbond_publ_flag
C6 H61 O8 3_564 125.73(6) 0.968 2.540 3.203(3) yes
C15 H151 O2 2_645 151.50(6) 0.941 2.415 3.272(3) yes
O2 H21 O1 3_665 172.20(7) 0.838 1.955 2.788(3) yes
O1 H11 O8 3_564 157.88(8) 0.847 1.934 2.738(3) yes
